data_7101569
loop_
_publ_author_name
I.Gural'skiy
P.V.Solntsev
H.Krautscheid
K.V.Domasevitch

_publ_section_title
;
Metal-organic frameworks exhibiting strong anion-pi interactions
;
_journal_issue 46
_journal_name_full 'Chemical Communications'
_journal_paper_doi 10.1039/b612660j
_journal_year 2006
_chemical_formula_moiety 'C6 H6 Ag N4 O, C H3 O3 S, H2 O'
_chemical_formula_sum 'C7 H11 Ag N4 O5 S'
_chemical_formula_weight 371.13
_chemical_name_systematic
;
Silver(I) Methanesulfonate Complex with Pyridazino[4,5-d]pyridazine, Dihydrate
;
_space_group_IT_number 19
_space_group_name_Hall 'P 2ac 2ab'
_space_group_name_H-M_alt 'P 21 21 21'
_symmetry_cell_setting orthorhombic
_symmetry_Int_Tables_number 19
_symmetry_space_group_name_H-M 'P 21 21 21'
_atom_sites_solution_hydrogens geom
_atom_sites_solution_primary direct
_atom_sites_solution_secondary difmap
_audit_creation_method SHELXL-97
_cell_angle_alpha 90.00
_cell_angle_beta 90.00
_cell_angle_gamma 90.00
_cell_formula_units_Z 4
_cell_length_a 7.4389(5)
_cell_length_b 10.5720(10)
_cell_length_c 14.7775(10)
_cell_measurement_reflns_used 2762
_cell_measurement_temperature 213(2)
_cell_measurement_theta_max 28.06
_cell_measurement_theta_min 3.07
_cell_volume 1162.16(16)
_computing_cell_refinement 'IPDS Software (Stoe&Cie, 2000)'
_computing_data_collection 'IPDS Software (Stoe&Cie, 2000)'
_computing_data_reduction 'IPDS Software (Stoe&Cie, 2000)'
_computing_molecular_graphics 'Diamond 2.1e (Brandenburg, 1999)'
_computing_publication_material 'WinGX 1.700.00 (Farrugia, 1999)'
_computing_structure_refinement 'SHELXL-97 (Sheldrick, 1997)'
_computing_structure_solution 'SHELXS-97 (Sheldrick, 1997)'
_diffrn_ambient_temperature 213(2)
_diffrn_measured_fraction_theta_full 0.983
_diffrn_measured_fraction_theta_max 0.983
_diffrn_measurement_device_type 'Stoe Imaging Plate Diffraction system'
_diffrn_measurement_method '\f oscillation scans'
_diffrn_radiation_monochromator graphite
_diffrn_radiation_source 'fine-focus sealed tube'
_diffrn_radiation_type MoK\a
_diffrn_radiation_wavelength 0.71073
_diffrn_reflns_av_R_equivalents 0.0389
_diffrn_reflns_av_sigmaI/netI 0.0341
_diffrn_reflns_limit_h_max 8
_diffrn_reflns_limit_h_min -9
_diffrn_reflns_limit_k_max 13
_diffrn_reflns_limit_k_min -13
_diffrn_reflns_limit_l_max 16
_diffrn_reflns_limit_l_min -19
_diffrn_reflns_number 9681
_diffrn_reflns_theta_full 28.06
_diffrn_reflns_theta_max 28.06
_diffrn_reflns_theta_min 3.07
_exptl_absorpt_coefficient_mu 1.934
_exptl_absorpt_correction_T_max 0.7631
_exptl_absorpt_correction_T_min 0.6884
_exptl_absorpt_correction_type refdelf
_exptl_absorpt_process_details
;
(See: Walker, N. & Stuart, D. (1983) Acta Cryst. A39, 158-166)
;
_exptl_crystal_colour colorless
_exptl_crystal_density_diffrn 2.121
_exptl_crystal_density_method 'not measured'
_exptl_crystal_description needle
_exptl_crystal_F_000 736
_exptl_crystal_size_max 0.18
_exptl_crystal_size_mid 0.14
_exptl_crystal_size_min 0.14
_refine_diff_density_max 0.402
_refine_diff_density_min -0.714
_refine_diff_density_rms 0.067
_refine_ls_abs_structure_details 'Flack H D (1983), Acta Cryst. A39, 876-881'
_refine_ls_abs_structure_Flack 0.44(2)
_refine_ls_extinction_method none
_refine_ls_goodness_of_fit_ref 0.952
_refine_ls_hydrogen_treatment constr
_refine_ls_matrix_type full
_refine_ls_number_parameters 164
_refine_ls_number_reflns 2762
_refine_ls_number_restraints 0
_refine_ls_restrained_S_all 0.952
_refine_ls_R_factor_all 0.0244
_refine_ls_R_factor_gt 0.0201
_refine_ls_shift/su_max 0.002
_refine_ls_shift/su_mean 0.000
_refine_ls_structure_factor_coef Fsqd
_refine_ls_weighting_details 'calc w=1/[\s^2^(Fo^2^)+(0.0229P)^2^+0.0000P] where P=(Fo^2^+2Fc^2^)/3'
_refine_ls_weighting_scheme calc
_refine_ls_wR_factor_gt 0.0425
_refine_ls_wR_factor_ref 0.0431
_reflns_number_gt 2309
_reflns_number_total 2762
_reflns_threshold_expression >2sigma(I)
_cod_data_source_file b612660j.txt
_cod_depositor_comments
;
The following automatic conversions were performed:
'_symmetry_cell_setting' value 'Orthorhombic' changed to 'orthorhombic'
according to '/home/saulius/struct/CIF-dictionaries/cif_core.dic'
dictionary named 'cif_core.dic' version 2.4.1 from 2010-06-29.

Automatic conversion script
Id: cif_fix_enum 1527 2010-12-29 10:47:43Z saulius 
;
_cod_database_code 7101569

loop_
_symmetry_equiv_pos_as_xyz
'x, y, z'
'-x+1/2, -y, z+1/2'
'x+1/2, -y+1/2, -z'
'-x, y+1/2, -z+1/2'

loop_
_atom_site_label
_atom_site_type_symbol
_atom_site_fract_x
_atom_site_fract_y
_atom_site_fract_z
_atom_site_U_iso_or_equiv
_atom_site_adp_type
_atom_site_occupancy
_atom_site_symmetry_multiplicity
_atom_site_calc_flag
_atom_site_refinement_flags
Ag1 Ag -0.03506(3) -0.235654(14) 1.499506(15) 0.02655(6) Uani 1 1 d .
S1 S 0.30029(9) -0.24839(5) 1.11585(4) 0.02386(13) Uani 1 1 d .
O1 O 0.4673(3) -0.2109(2) 1.15874(13) 0.0403(5) Uani 1 1 d .
O2 O 0.2993(4) -0.38163(17) 1.09396(15) 0.0483(7) Uani 1 1 d .
O3 O 0.1455(3) -0.2116(2) 1.16794(13) 0.0403(5) Uani 1 1 d .
O4 O -0.2936(3) -0.07517(17) 1.52752(13) 0.0363(5) Uani 1 1 d .
H1 H -0.2886 -0.0213 1.4886 0.054 Uiso 1 1 d R
H2 H -0.2850 -0.0418 1.5777 0.054 Uiso 1 1 d R
O5 O -0.1978(3) -0.09530(18) 1.17482(14) 0.0382(5) Uani 1 1 d .
H3 H -0.2814 -0.1402 1.1661 0.057 Uiso 1 1 d R
H4 H -0.1022 -0.1385 1.1673 0.057 Uiso 1 1 d R
N1 N 0.1381(3) -0.10306(19) 1.39279(14) 0.0238(5) Uani 1 1 d .
N2 N 0.3203(3) -0.1225(2) 1.38997(14) 0.0243(5) Uani 1 1 d .
N3 N 0.1826(3) 0.17613(19) 1.13839(13) 0.0253(5) Uani 1 1 d .
N4 N 0.3651(4) 0.15679(19) 1.13577(13) 0.0246(5) Uani 1 1 d .
C1 C 0.0616(4) -0.0248(2) 1.33602(16) 0.0234(6) Uani 1 1 d .
H1A H -0.0621 -0.0130 1.3391 0.028 Uiso 1 1 d R
C2 C 0.1619(4) 0.0434(2) 1.26971(15) 0.0200(5) Uani 1 1 d .
C3 C 0.0861(4) 0.1242(2) 1.20291(16) 0.0233(6) Uani 1 1 d .
H3A H -0.0364 0.1413 1.2054 0.028 Uiso 1 1 d R
C4 C 0.4194(4) -0.0624(2) 1.33046(16) 0.0224(6) Uani 1 1 d .
H4A H 0.5427 -0.0771 1.3295 0.027 Uiso 1 1 d R
C5 C 0.3445(4) 0.0242(2) 1.26688(15) 0.0202(5) Uani 1 1 d .
C6 C 0.4432(4) 0.0870(2) 1.19806(17) 0.0233(6) Uani 1 1 d .
H6A H 0.5677 0.0785 1.1970 0.028 Uiso 1 1 d R
C7 C 0.2910(5) -0.1647(3) 1.01295(19) 0.0447(8) Uani 1 1 d .
H7A H 0.1732 -0.1737 0.9872 0.067 Uiso 1 1 d R
H7B H 0.3790 -0.1970 0.9714 0.067 Uiso 1 1 d R
H7C H 0.3157 -0.0767 1.0232 0.067 Uiso 1 1 d R

loop_
_atom_site_aniso_label
_atom_site_aniso_U_11
_atom_site_aniso_U_22
_atom_site_aniso_U_33
_atom_site_aniso_U_23
_atom_site_aniso_U_13
_atom_site_aniso_U_12
Ag1 0.02732(11) 0.02773(8) 0.02460(7) 0.00128(12) 0.00092(9) -0.00424(7)
S1 0.0244(4) 0.0197(3) 0.0274(2) -0.0013(2) 0.0020(2) -0.0017(2)
O1 0.0292(15) 0.0472(11) 0.0444(11) -0.0021(9) -0.0061(9) -0.0063(10)
O2 0.067(2) 0.0217(9) 0.0565(14) -0.0103(9) 0.0056(12) -0.0051(10)
O3 0.0303(16) 0.0438(11) 0.0467(10) -0.0016(9) 0.0110(10) 0.0037(10)
O4 0.0414(16) 0.0267(9) 0.0407(11) 0.0032(7) -0.0010(8) 0.0012(8)
O5 0.0296(16) 0.0334(10) 0.0516(13) -0.0036(9) -0.0039(10) 0.0001(9)
N1 0.0193(15) 0.0252(10) 0.0267(10) 0.0003(8) 0.0006(10) -0.0011(9)
N2 0.0215(16) 0.0252(10) 0.0263(10) 0.0012(8) -0.0013(9) -0.0008(9)
N3 0.0238(17) 0.0251(11) 0.0269(10) 0.0014(8) 0.0005(9) 0.0036(9)
N4 0.0216(16) 0.0232(10) 0.0290(11) 0.0007(8) 0.0003(10) -0.0017(9)
C1 0.019(2) 0.0279(12) 0.0236(11) -0.0021(9) 0.0016(10) -0.0005(10)
C2 0.0200(17) 0.0165(10) 0.0236(11) -0.0029(9) 0.0014(10) -0.0007(9)
C3 0.0162(17) 0.0262(12) 0.0276(12) 0.0007(10) 0.0009(10) 0.0044(10)
C4 0.0151(18) 0.0244(11) 0.0277(12) -0.0022(10) 0.0000(10) 0.0013(9)
C5 0.0201(17) 0.0178(10) 0.0226(10) -0.0019(9) -0.0010(10) -0.0018(9)
C6 0.0146(18) 0.0249(11) 0.0303(13) 0.0017(10) -0.0002(11) -0.0013(10)
C7 0.051(2) 0.0486(15) 0.0342(15) 0.0109(14) -0.0029(15) -0.0011(13)

loop_
_atom_type_symbol
_atom_type_description
_atom_type_scat_dispersion_real
_atom_type_scat_dispersion_imag
_atom_type_scat_source
C C 0.0033 0.0016 'International Tables Vol C Tables 4.2.6.8 and 6.1.1.4'
H H 0.0000 0.0000 'International Tables Vol C Tables 4.2.6.8 and 6.1.1.4'
N N 0.0061 0.0033 'International Tables Vol C Tables 4.2.6.8 and 6.1.1.4'
O O 0.0106 0.0060 'International Tables Vol C Tables 4.2.6.8 and 6.1.1.4'
S S 0.1246 0.1234 'International Tables Vol C Tables 4.2.6.8 and 6.1.1.4'
Ag Ag -0.8971 1.1015 'International Tables Vol C Tables 4.2.6.8 and 6.1.1.4'

loop_
_geom_angle_atom_site_label_1
_geom_angle_atom_site_label_2
_geom_angle_atom_site_label_3
_geom_angle
_geom_angle_site_symmetry_1
_geom_angle_site_symmetry_3
N2 Ag1 N1 174.41(8) 3_448 .
N2 Ag1 N3 97.00(8) 3_448 4_547
N1 Ag1 N3 85.42(7) . 4_547
N2 Ag1 N4 83.73(7) 3_448 2
N1 Ag1 N4 93.48(8) . 2
N3 Ag1 N4 175.56(8) 4_547 2
N2 Ag1 O4 88.20(7) 3_448 .
N1 Ag1 O4 96.73(7) . .
N3 Ag1 O4 92.79(7) 4_547 .
N4 Ag1 O4 91.61(7) 2 .
O3 S1 O2 112.28(15) . .
O3 S1 O1 112.22(14) . .
O2 S1 O1 111.62(15) . .
O3 S1 C7 107.15(15) . .
O2 S1 C7 107.24(14) . .
O1 S1 C7 105.89(15) . .
C1 N1 N2 120.3(2) . .
C1 N1 Ag1 122.7(2) . .
N2 N1 Ag1 116.70(15) . .
C4 N2 N1 120.2(2) . .
C4 N2 Ag1 119.59(19) . 3_548
N1 N2 Ag1 120.17(15) . 3_548
C3 N3 N4 119.9(2) . .
C3 N3 Ag1 120.6(2) . 4_557
N4 N3 Ag1 117.86(14) . 4_557
C6 N4 N3 120.0(2) . .
C6 N4 Ag1 121.5(2) . 2_554
N3 N4 Ag1 117.99(14) . 2_554
N1 C1 C2 122.2(3) . .
C5 C2 C3 117.4(2) . .
C5 C2 C1 117.6(2) . .
C3 C2 C1 124.9(3) . .
N3 C3 C2 122.6(3) . .
N2 C4 C5 122.2(3) . .
C2 C5 C6 117.7(2) . .
C2 C5 C4 117.5(2) . .
C6 C5 C4 124.8(3) . .
N4 C6 C5 122.3(3) . .

loop_
_geom_bond_atom_site_label_1
_geom_bond_atom_site_label_2
_geom_bond_distance
_geom_bond_site_symmetry_2
Ag1 N2 2.464(2) 3_448
Ag1 N1 2.472(2) .
Ag1 N3 2.495(2) 4_547
Ag1 N4 2.520(2) 2
Ag1 O4 2.598(2) .
S1 O3 1.438(2) .
S1 O2 1.4453(19) .
S1 O1 1.450(2) .
S1 C7 1.761(3) .
N1 C1 1.309(3) .
N1 N2 1.371(4) .
N2 C4 1.312(3) .
N3 C3 1.313(3) .
N3 N4 1.374(4) .
N4 C6 1.315(3) .
C1 C2 1.427(3) .
C2 C5 1.374(4) .
C2 C3 1.422(3) .
C4 C5 1.426(3) .
C5 C6 1.419(3) .

loop_
_geom_torsion_atom_site_label_1
_geom_torsion_atom_site_label_2
_geom_torsion_atom_site_label_3
_geom_torsion_atom_site_label_4
_geom_torsion
_geom_torsion_site_symmetry_1
_geom_torsion_site_symmetry_4
N2 Ag1 N1 C1 174.7(7) 3_448 .
N3 Ag1 N1 C1 58.72(19) 4_547 .
N4 Ag1 N1 C1 -125.59(19) 2 .
O4 Ag1 N1 C1 -33.6(2) . .
N2 Ag1 N1 N2 0.0(9) 3_448 .
N3 Ag1 N1 N2 -115.94(17) 4_547 .
N4 Ag1 N1 N2 59.75(18) 2 .
O4 Ag1 N1 N2 151.79(17) . .
C1 N1 N2 C4 0.2(4) . .
Ag1 N1 N2 C4 175.04(18) . .
C1 N1 N2 Ag1 177.86(17) . 3_548
Ag1 N1 N2 Ag1 -7.3(2) . 3_548
C3 N3 N4 C6 -0.4(3) . .
Ag1 N3 N4 C6 -165.72(18) 4_557 .
C3 N3 N4 Ag1 172.31(17) . 2_554
Ag1 N3 N4 Ag1 7.0(2) 4_557 2_554
N2 N1 C1 C2 -0.2(4) . .
Ag1 N1 C1 C2 -174.71(17) . .
N1 C1 C2 C5 0.1(4) . .
N1 C1 C2 C3 176.3(2) . .
N4 N3 C3 C2 -2.5(4) . .
Ag1 N3 C3 C2 162.50(18) 4_557 .
C5 C2 C3 N3 2.4(4) . .
C1 C2 C3 N3 -173.8(2) . .
N1 N2 C4 C5 -0.1(4) . .
Ag1 N2 C4 C5 -177.77(18) 3_548 .
C3 C2 C5 C6 0.4(3) . .
C1 C2 C5 C6 176.9(2) . .
C3 C2 C5 C4 -176.5(2) . .
C1 C2 C5 C4 0.0(3) . .
N2 C4 C5 C2 0.0(4) . .
N2 C4 C5 C6 -176.6(2) . .
N3 N4 C6 C5 3.2(4) . .
Ag1 N4 C6 C5 -169.20(17) 2_554 .
C2 C5 C6 N4 -3.2(4) . .
C4 C5 C6 N4 173.4(2) . .
